data_4067544
loop_
_publ_author_name
'Dochnahl, Maximilian'
'L\"ohnwitz, Karolin'
'L\"uhl, Anja'
'Pissarek, Jens-Wolfgang'
'Biyikal, Mustafa'
'Roesky, Peter W.'
'Blechert, Siegfried'

_publ_section_title
;
 Functionalized Aminotroponiminate Zinc Complexes as Catalysts for the
 Intramolecular Hydroamination of Alkenes
;
_journal_issue 12
_journal_name_full Organometallics
_journal_page_first 2637
_journal_paper_doi 10.1021/om901012f
_journal_volume 29
_journal_year 2010
_chemical_formula_sum 'C26 H34 N2 S Zn'
_chemical_formula_weight 471.98
_chemical_name_systematic
; 
 ? 
;
_space_group_IT_number 14
_symmetry_cell_setting monoclinic
_symmetry_Int_Tables_number 14
_symmetry_space_group_name_Hall '-P 2ybc'
_symmetry_space_group_name_H-M 'P 1 21/c 1'
_atom_sites_solution_hydrogens geom
_atom_sites_solution_primary direct
_atom_sites_solution_secondary difmap
_audit_creation_method SHELXL-97
_cell_angle_alpha 90.00
_cell_angle_beta 113.713(13)
_cell_angle_gamma 90.00
_cell_formula_units_Z 4
_cell_length_a 15.422(3)
_cell_length_b 9.7429(11)
_cell_length_c 17.688(3)
_cell_measurement_reflns_used 8897
_cell_measurement_temperature 200(2)
_cell_measurement_theta_max 29.08
_cell_measurement_theta_min 2.88
_cell_volume 2433.3(7)
_computing_cell_refinement 'STOE X-AREA'
_computing_data_collection 'STOE X-AREA'
_computing_data_reduction 'STOE X-RED'
_computing_molecular_graphics 'Diamond 2.1e'
_computing_publication_material 'X-STEP32, Microsoft Word'
_computing_structure_refinement 'SHELXL-97 (Sheldrick, 1997)'
_computing_structure_solution 'SHELXS-97 (Sheldrick, 1997)'
_diffrn_ambient_temperature 200(2)
_diffrn_measured_fraction_theta_full 0.985
_diffrn_measured_fraction_theta_max 0.985
_diffrn_measurement_device_type 'STOE IPDS 2T'
_diffrn_measurement_method 'area detector'
_diffrn_radiation_monochromator graphite
_diffrn_radiation_source 'fine-focus sealed tube'
_diffrn_radiation_type MoK\a
_diffrn_radiation_wavelength 0.71073
_diffrn_reflns_av_R_equivalents 0.0515
_diffrn_reflns_av_sigmaI/netI 0.0460
_diffrn_reflns_limit_h_max 18
_diffrn_reflns_limit_h_min -17
_diffrn_reflns_limit_k_max 11
_diffrn_reflns_limit_k_min -10
_diffrn_reflns_limit_l_max 20
_diffrn_reflns_limit_l_min -20
_diffrn_reflns_number 10804
_diffrn_reflns_theta_full 25.03
_diffrn_reflns_theta_max 25.03
_diffrn_reflns_theta_min 2.89
_exptl_absorpt_coefficient_mu 1.110
_exptl_absorpt_correction_T_max 0.8765
_exptl_absorpt_correction_T_min 0.3367
_exptl_absorpt_correction_type integration
_exptl_absorpt_process_details 'STOE X-RED & X-SHAPE'
_exptl_crystal_colour yellow
_exptl_crystal_density_diffrn 1.288
_exptl_crystal_density_method 'not measured'
_exptl_crystal_description rod
_exptl_crystal_F_000 1000
_exptl_crystal_size_max 0.497
_exptl_crystal_size_mid 0.265
_exptl_crystal_size_min 0.110
_refine_diff_density_max 1.170
_refine_diff_density_min -0.525
_refine_diff_density_rms 0.084
_refine_ls_extinction_method none
_refine_ls_goodness_of_fit_ref 1.042
_refine_ls_hydrogen_treatment constr
_refine_ls_matrix_type full
_refine_ls_number_parameters 272
_refine_ls_number_reflns 4239
_refine_ls_number_restraints 0
_refine_ls_restrained_S_all 1.042
_refine_ls_R_factor_all 0.0871
_refine_ls_R_factor_gt 0.0651
_refine_ls_shift/su_max 0.000
_refine_ls_shift/su_mean 0.000
_refine_ls_structure_factor_coef Fsqd
_refine_ls_weighting_details 'calc w=1/[\s^2^(Fo^2^)+(0.0983P)^2^+3.2580P] where P=(Fo^2^+2Fc^2^)/3'
_refine_ls_weighting_scheme calc
_refine_ls_wR_factor_gt 0.1707
_refine_ls_wR_factor_ref 0.1839
_reflns_number_gt 3165
_reflns_number_total 4239
_reflns_threshold_expression >2sigma(I)
_cod_data_source_file om901012f_si_001.cif
_cod_data_source_block 10b
_cod_original_cell_volume 2433.2(7)
_cod_original_sg_symbol_H-M 'P 21/c'
_cod_database_code 4067544

loop_
_symmetry_equiv_pos_as_xyz
'x, y, z'
'-x, y+1/2, -z+1/2'
'-x, -y, -z'
'x, -y-1/2, z-1/2'

loop_
_atom_site_label
_atom_site_type_symbol
_atom_site_fract_x
_atom_site_fract_y
_atom_site_fract_z
_atom_site_U_iso_or_equiv
_atom_site_adp_type
_atom_site_occupancy
_atom_site_symmetry_multiplicity
_atom_site_calc_flag
_atom_site_refinement_flags
C1 C 0.1433(3) -0.0028(5) -0.2339(3) 0.0377(9) Uani 1 1 d .
C2 C 0.0882(3) -0.0216(5) -0.3191(3) 0.0428(10) Uani 1 1 d .
H2 H 0.1184 -0.0761 -0.3460 0.051 Uiso 1 1 calc R
C3 C -0.0009(3) 0.0238(5) -0.3711(3) 0.0460(11) Uani 1 1 d .
H3 H -0.0239 -0.0117 -0.4257 0.055 Uiso 1 1 calc R
C4 C -0.0616(3) 0.1132(5) -0.3557(3) 0.0484(12) Uani 1 1 d .
C5 C -0.0439(3) 0.1765(5) -0.2813(3) 0.0505(12) Uani 1 1 d .
H5 H -0.0883 0.2455 -0.2833 0.061 Uiso 1 1 calc R
C6 C 0.0269(3) 0.1563(5) -0.2052(3) 0.0489(11) Uani 1 1 d .
H6 H 0.0229 0.2137 -0.1634 0.059 Uiso 1 1 calc R
C7 C 0.1063(3) 0.0646(5) -0.1766(3) 0.0424(10) Uani 1 1 d .
C8 C 0.1317(5) 0.1027(7) -0.0323(3) 0.0706(18) Uani 1 1 d .
H8 H 0.0619 0.1206 -0.0555 0.085 Uiso 1 1 calc R
C9 C 0.1809(8) 0.2285(9) -0.0058(5) 0.115(3) Uani 1 1 d .
H9A H 0.1620 0.2919 -0.0535 0.138 Uiso 1 1 calc R
H9B H 0.2497 0.2112 0.0133 0.138 Uiso 1 1 calc R
C10 C 0.1622(10) 0.2986(10) 0.0641(6) 0.140(4) Uani 1 1 d .
H10A H 0.2010 0.3829 0.0816 0.169 Uiso 1 1 calc R
H10B H 0.0946 0.3251 0.0439 0.169 Uiso 1 1 calc R
C11 C 0.1853(10) 0.2074(10) 0.1331(5) 0.158(6) Uani 1 1 d .
H11A H 0.1671 0.2516 0.1750 0.190 Uiso 1 1 calc R
H11B H 0.2548 0.1941 0.1584 0.190 Uiso 1 1 calc R
C12 C 0.1406(9) 0.0749(14) 0.1134(6) 0.154(6) Uani 1 1 d .
H12A H 0.0716 0.0863 0.0971 0.185 Uiso 1 1 calc R
H12B H 0.1652 0.0166 0.1634 0.185 Uiso 1 1 calc R
C13 C 0.1577(8) -0.0012(9) 0.0409(5) 0.107(3) Uani 1 1 d .
H13A H 0.2248 -0.0296 0.0598 0.128 Uiso 1 1 calc R
H13B H 0.1173 -0.0840 0.0232 0.128 Uiso 1 1 calc R
C14 C 0.2853(3) -0.1032(6) -0.2416(3) 0.0502(12) Uani 1 1 d .
H14 H 0.2535 -0.0728 -0.3004 0.060 Uiso 1 1 calc R
C15 C 0.2866(5) -0.2546(6) -0.2398(5) 0.081(2) Uani 1 1 d .
H15A H 0.2210 -0.2896 -0.2677 0.097 Uiso 1 1 calc R
H15B H 0.3120 -0.2865 -0.1818 0.097 Uiso 1 1 calc R
C16 C 0.3477(6) -0.3129(8) -0.2830(7) 0.111(3) Uani 1 1 d .
H16A H 0.3506 -0.4141 -0.2776 0.133 Uiso 1 1 calc R
H16B H 0.3181 -0.2902 -0.3425 0.133 Uiso 1 1 calc R
C17 C 0.4472(4) -0.2544(7) -0.2455(4) 0.0704(17) Uani 1 1 d .
H17A H 0.4793 -0.2861 -0.1876 0.084 Uiso 1 1 calc R
H17B H 0.4837 -0.2887 -0.2766 0.084 Uiso 1 1 calc R
C18 C 0.4457(4) -0.1041(7) -0.2474(4) 0.0689(16) Uani 1 1 d .
H18A H 0.4211 -0.0726 -0.3055 0.083 Uiso 1 1 calc R
H18B H 0.5112 -0.0691 -0.2190 0.083 Uiso 1 1 calc R
C19 C 0.3843(4) -0.0448(6) -0.2058(4) 0.0619(14) Uani 1 1 d .
H19A H 0.4140 -0.0650 -0.1459 0.074 Uiso 1 1 calc R
H19B H 0.3809 0.0562 -0.2126 0.074 Uiso 1 1 calc R
C20 C -0.2500(4) 0.0263(6) -0.4300(3) 0.0560(13) Uani 1 1 d .
C21 C -0.3362(4) 0.0102(7) -0.4968(4) 0.0741(18) Uani 1 1 d .
H21 H -0.3511 0.0654 -0.5447 0.089 Uiso 1 1 calc R
C22 C -0.4002(5) -0.0857(9) -0.4936(5) 0.096(3) Uani 1 1 d .
H22 H -0.4594 -0.0959 -0.5393 0.115 Uiso 1 1 calc R
C23 C -0.3791(5) -0.1667(9) -0.4250(5) 0.089(2) Uani 1 1 d .
H23 H -0.4236 -0.2331 -0.4236 0.107 Uiso 1 1 calc R
C24 C -0.2947(4) -0.1523(7) -0.3589(4) 0.0719(17) Uani 1 1 d .
H24 H -0.2803 -0.2083 -0.3114 0.086 Uiso 1 1 calc R
C25 C -0.2298(4) -0.0553(6) -0.3613(4) 0.0615(14) Uani 1 1 d .
H25 H -0.1709 -0.0451 -0.3152 0.074 Uiso 1 1 calc R
C26 C 0.3940(4) -0.1022(7) 0.0186(3) 0.0657(15) Uani 1 1 d .
H26A H 0.4472 -0.0529 0.0142 0.098 Uiso 1 1 calc R
H26B H 0.4049 -0.2013 0.0186 0.098 Uiso 1 1 calc R
H26C H 0.3886 -0.0762 0.0701 0.098 Uiso 1 1 calc R
N1 N 0.2318(3) -0.0488(4) -0.1962(2) 0.0445(9) Uani 1 1 d .
N2 N 0.1574(3) 0.0422(5) -0.0974(2) 0.0536(11) Uani 1 1 d .
S S -0.17186(10) 0.15276(15) -0.43963(9) 0.0636(4) Uani 1 1 d .
Zn Zn 0.27808(4) -0.05510(7) -0.07425(3) 0.0510(2) Uani 1 1 d .

loop_
_atom_site_aniso_label
_atom_site_aniso_U_11
_atom_site_aniso_U_22
_atom_site_aniso_U_33
_atom_site_aniso_U_23
_atom_site_aniso_U_13
_atom_site_aniso_U_12
C1 0.037(2) 0.032(2) 0.046(2) -0.0049(18) 0.0179(19) -0.0028(18)
C2 0.046(2) 0.039(3) 0.044(2) -0.0032(19) 0.018(2) -0.006(2)
C3 0.045(3) 0.044(3) 0.041(2) -0.0007(19) 0.009(2) -0.012(2)
C4 0.038(2) 0.043(3) 0.053(3) 0.010(2) 0.007(2) -0.003(2)
C5 0.040(2) 0.038(3) 0.067(3) 0.005(2) 0.015(2) 0.004(2)
C6 0.046(3) 0.039(3) 0.059(3) -0.006(2) 0.019(2) 0.006(2)
C7 0.040(2) 0.040(2) 0.047(2) -0.003(2) 0.0166(19) 0.001(2)
C8 0.084(4) 0.077(4) 0.049(3) -0.002(3) 0.025(3) 0.040(3)
C9 0.182(9) 0.097(6) 0.114(6) -0.045(5) 0.110(7) -0.047(6)
C10 0.267(14) 0.093(6) 0.108(7) -0.025(5) 0.125(8) -0.005(8)
C11 0.270(14) 0.102(7) 0.060(4) -0.014(5) 0.021(6) 0.111(9)
C12 0.215(12) 0.200(12) 0.108(7) 0.076(8) 0.129(8) 0.112(10)
C13 0.172(9) 0.090(5) 0.097(5) 0.029(4) 0.095(6) 0.054(6)
C14 0.041(2) 0.068(3) 0.041(2) -0.013(2) 0.016(2) 0.003(2)
C15 0.085(4) 0.056(4) 0.138(6) -0.034(4) 0.082(5) -0.016(3)
C16 0.112(6) 0.070(5) 0.206(9) -0.058(5) 0.121(7) -0.028(4)
C17 0.065(3) 0.076(4) 0.093(4) -0.005(3) 0.055(3) 0.012(3)
C18 0.061(3) 0.080(4) 0.081(4) -0.003(3) 0.045(3) -0.004(3)
C19 0.062(3) 0.052(3) 0.085(4) -0.006(3) 0.043(3) -0.007(3)
C20 0.041(3) 0.053(3) 0.061(3) -0.002(2) 0.007(2) 0.002(2)
C21 0.052(3) 0.079(4) 0.068(4) -0.004(3) -0.001(3) 0.001(3)
C22 0.050(4) 0.115(6) 0.096(5) -0.023(5) 0.003(4) -0.021(4)
C23 0.058(4) 0.108(6) 0.099(5) -0.019(5) 0.029(4) -0.034(4)
C24 0.063(4) 0.076(4) 0.077(4) -0.001(3) 0.029(3) -0.014(3)
C25 0.045(3) 0.064(3) 0.064(3) 0.003(3) 0.010(2) -0.008(3)
C26 0.047(3) 0.089(4) 0.054(3) 0.014(3) 0.013(2) 0.004(3)
N1 0.0373(19) 0.051(2) 0.045(2) -0.0085(18) 0.0163(16) 0.0027(17)
N2 0.052(2) 0.065(3) 0.045(2) -0.0067(19) 0.0201(19) 0.020(2)
S 0.0488(7) 0.0606(9) 0.0628(8) 0.0183(7) 0.0030(6) -0.0009(6)
Zn 0.0421(3) 0.0679(4) 0.0396(3) -0.0060(3) 0.0130(2) 0.0145(3)

loop_
_atom_type_symbol
_atom_type_description
_atom_type_scat_dispersion_real
_atom_type_scat_dispersion_imag
_atom_type_scat_source
C C 0.0033 0.0016 'International Tables Vol C Tables 4.2.6.8 and 6.1.1.4'
H H 0.0000 0.0000 'International Tables Vol C Tables 4.2.6.8 and 6.1.1.4'
N N 0.0061 0.0033 'International Tables Vol C Tables 4.2.6.8 and 6.1.1.4'
S S 0.1246 0.1234 'International Tables Vol C Tables 4.2.6.8 and 6.1.1.4'
Zn Zn 0.2839 1.4301 'International Tables Vol C Tables 4.2.6.8 and 6.1.1.4'

loop_
_geom_angle_atom_site_label_1
_geom_angle_atom_site_label_2
_geom_angle_atom_site_label_3
_geom_angle
N1 C1 C2 123.0(4)
N1 C1 C7 113.7(4)
C2 C1 C7 123.2(4)
C3 C2 C1 132.7(5)
C2 C3 C4 129.7(5)
C5 C4 C3 125.5(4)
C5 C4 S 116.9(4)
C3 C4 S 117.6(4)
C6 C5 C4 130.5(5)
C5 C6 C7 132.0(5)
N2 C7 C6 122.5(4)
N2 C7 C1 114.7(4)
C6 C7 C1 122.6(4)
C9 C8 N2 108.9(6)
C9 C8 C13 111.2(7)
N2 C8 C13 109.0(5)
C8 C9 C10 113.6(8)
C11 C10 C9 110.3(8)
C10 C11 C12 114.7(8)
C11 C12 C13 113.2(9)
C8 C13 C12 107.1(6)
N1 C14 C15 110.9(5)
N1 C14 C19 109.4(4)
C15 C14 C19 111.4(5)
C14 C15 C16 111.3(6)
C17 C16 C15 111.0(6)
C18 C17 C16 111.2(6)
C17 C18 C19 112.0(5)
C14 C19 C18 112.0(5)
C25 C20 C21 119.0(6)
C25 C20 S 124.2(4)
C21 C20 S 116.8(5)
C22 C21 C20 119.9(7)
C23 C22 C21 120.6(6)
C24 C23 C22 120.3(7)
C23 C24 C25 119.6(7)
C20 C25 C24 120.6(5)
C1 N1 C14 122.5(4)
C1 N1 Zn 113.8(3)
C14 N1 Zn 123.4(3)
C7 N2 C8 121.8(4)
C7 N2 Zn 114.2(3)
C8 N2 Zn 123.6(3)
C20 S C4 103.0(2)
C26 Zn N2 139.5(2)
C26 Zn N1 137.5(2)
N2 Zn N1 82.10(16)

loop_
_geom_bond_atom_site_label_1
_geom_bond_atom_site_label_2
_geom_bond_distance
C1 N1 1.332(6)
C1 C2 1.413(6)
C1 C7 1.499(6)
C2 C3 1.383(6)
C3 C4 1.384(8)
C4 C5 1.377(7)
C4 S 1.793(4)
C5 C6 1.364(7)
C6 C7 1.434(6)
C7 N2 1.321(6)
C8 C9 1.418(10)
C8 N2 1.483(7)
C8 C13 1.563(9)
C9 C10 1.538(10)
C10 C11 1.434(12)
C11 C12 1.439(17)
C12 C13 1.593(11)
C14 N1 1.463(6)
C14 C15 1.476(8)
C14 C19 1.509(7)
C15 C16 1.540(9)
C16 C17 1.518(9)
C17 C18 1.465(9)
C18 C19 1.527(8)
C20 C25 1.379(8)
C20 C21 1.388(7)
C20 S 1.778(6)
C21 C22 1.377(11)
C22 C23 1.373(11)
C23 C24 1.364(9)
C24 C25 1.390(8)
C26 Zn 1.935(5)
N1 Zn 1.982(4)
N2 Zn 1.979(4)

loop_
_geom_torsion_atom_site_label_1
_geom_torsion_atom_site_label_2
_geom_torsion_atom_site_label_3
_geom_torsion_atom_site_label_4
_geom_torsion
N1 C1 C2 C3 -175.3(5)
C7 C1 C2 C3 7.7(8)
C1 C2 C3 C4 5.9(9)
C2 C3 C4 C5 -0.5(9)
C2 C3 C4 S 178.4(4)
C3 C4 C5 C6 -9.4(9)
S C4 C5 C6 171.7(5)
C4 C5 C6 C7 0.3(10)
C5 C6 C7 N2 -167.0(6)
C5 C6 C7 C1 19.1(8)
N1 C1 C7 N2 -13.9(6)
C2 C1 C7 N2 163.3(4)
N1 C1 C7 C6 160.5(4)
C2 C1 C7 C6 -22.3(7)
N2 C8 C9 C10 -178.0(8)
C13 C8 C9 C10 -57.9(11)
C8 C9 C10 C11 56.3(15)
C9 C10 C11 C12 -53.1(16)
C10 C11 C12 C13 53.5(14)
C9 C8 C13 C12 53.1(10)
N2 C8 C13 C12 173.2(8)
C11 C12 C13 C8 -50.5(12)
N1 C14 C15 C16 -176.6(6)
C19 C14 C15 C16 -54.5(8)
C14 C15 C16 C17 55.4(10)
C15 C16 C17 C18 -55.4(9)
C16 C17 C18 C19 54.9(8)
N1 C14 C19 C18 176.7(5)
C15 C14 C19 C18 53.7(7)
C17 C18 C19 C14 -54.2(7)
C25 C20 C21 C22 0.3(10)
S C20 C21 C22 -179.9(6)
C20 C21 C22 C23 -0.6(12)
C21 C22 C23 C24 0.5(13)
C22 C23 C24 C25 -0.2(12)
C21 C20 C25 C24 0.0(9)
S C20 C25 C24 -179.7(5)
C23 C24 C25 C20 -0.1(10)
C2 C1 N1 C14 10.1(7)
C7 C1 N1 C14 -172.6(4)
C2 C1 N1 Zn -163.7(4)
C7 C1 N1 Zn 13.6(5)
C15 C14 N1 C1 -101.5(6)
C19 C14 N1 C1 135.2(5)
C15 C14 N1 Zn 71.6(5)
C19 C14 N1 Zn -51.7(6)
C6 C7 N2 C8 4.8(8)
C1 C7 N2 C8 179.2(5)
C6 C7 N2 Zn -167.2(4)
C1 C7 N2 Zn 7.2(5)
C9 C8 N2 C7 -93.5(8)
C13 C8 N2 C7 145.0(6)
C9 C8 N2 Zn 77.7(7)
C13 C8 N2 Zn -43.7(8)
C25 C20 S C4 13.6(6)
C21 C20 S C4 -166.2(5)
C5 C4 S C20 -89.9(4)
C3 C4 S C20 91.1(4)
C7 N2 Zn C26 169.4(4)
C8 N2 Zn C26 -2.5(7)
C7 N2 Zn N1 0.0(4)
C8 N2 Zn N1 -171.9(5)
C1 N1 Zn C26 -177.8(4)
C14 N1 Zn C26 8.5(6)
C1 N1 Zn N2 -7.9(3)
C14 N1 Zn N2 178.4(4)
